data_7708435
loop_
_publ_author_name
'Chaurasia, R.'
'Pandey, Shivendra Kumar'
'Singh, Devesh Kumar'
'Bharty, M. K.'
'Ganesan, Vellaichamy'
'Hira, S. K.'
'Manna, P. P.'
'Bharti, A.'
'Butcher, Ray J.'

_publ_section_title
;
 Antiproliferative activity and electrochemical oxygen evolution by Ni(ii)
 complexes of N&#x2032;-(aroyl)-hydrazine carbodithioates
;
_journal_name_full 'Dalton Transactions'
_journal_paper_doi 10.1039/D1DT02285G
_journal_year 2021
_chemical_formula_moiety
;
4(C34 H26 N6 Ni O2 S2), 7(C H Cl3), 4(H2 O)
;
_chemical_formula_sum 'C143 H119 Cl21 N24 Ni4 O12 S8'
_chemical_formula_weight 3601.38
_space_group_crystal_system monoclinic
_space_group_IT_number 14
_space_group_name_Hall '-P 2ybc'
_space_group_name_H-M_alt 'P 1 21/c 1'
_atom_sites_solution_hydrogens mixed
_audit_creation_method SHELXL-2018/3
_audit_update_record
;
2019-07-16 deposited with the CCDC.	2021-09-20 downloaded from the CCDC.
;
_cell_angle_alpha 90
_cell_angle_beta 96.170(7)
_cell_angle_gamma 90
_cell_formula_units_Z 1
_cell_length_a 17.1272(12)
_cell_length_b 20.0705(13)
_cell_length_c 11.5195(9)
_cell_measurement_reflns_used 2862
_cell_measurement_temperature 298(2)
_cell_measurement_theta_max 21.8530
_cell_measurement_theta_min 3.2730
_cell_volume 3936.9(5)
_computing_cell_refinement 'CrysAlisPro 1.171.39.46 (Rigaku OD, 2018)'
_computing_data_collection 'CrysAlisPro 1.171.39.46 (Rigaku OD, 2018)'
_computing_data_reduction 'CrysAlisPro 1.171.39.46 (Rigaku OD, 2018)'
_computing_molecular_graphics 'SHELXTL (Sheldrick, 2008)'
_computing_publication_material 'SHELXTL (Sheldrick, 2008)'
_computing_structure_refinement 'SHELXL-2018/3 (Sheldrick, 2018)'
_computing_structure_solution 'SHELXT (Sheldrick, 2015)'
_diffrn_ambient_temperature 298(2)
_diffrn_detector_area_resol_mean 16.0938
_diffrn_measured_fraction_theta_full 0.982
_diffrn_measured_fraction_theta_max 0.829
_diffrn_measurement_device_type 'Xcalibur, Eos'
_diffrn_measurement_method '\w scans'
_diffrn_radiation_type MoK\a
_diffrn_radiation_wavelength 0.71073
_diffrn_reflns_av_R_equivalents 0.0807
_diffrn_reflns_av_unetI/netI 0.2255
_diffrn_reflns_Laue_measured_fraction_full 0.982
_diffrn_reflns_Laue_measured_fraction_max 0.829
_diffrn_reflns_limit_h_max 22
_diffrn_reflns_limit_h_min -18
_diffrn_reflns_limit_k_max 27
_diffrn_reflns_limit_k_min -16
_diffrn_reflns_limit_l_max 14
_diffrn_reflns_limit_l_min -14
_diffrn_reflns_number 21378
_diffrn_reflns_point_group_measured_fraction_full 0.982
_diffrn_reflns_point_group_measured_fraction_max 0.829
_diffrn_reflns_theta_full 25.242
_diffrn_reflns_theta_max 29.083
_diffrn_reflns_theta_min 3.001
_diffrn_source 'fine-focus sealed X-ray tube'
_exptl_absorpt_coefficient_mu 1.000
_exptl_absorpt_correction_T_max 1.00000
_exptl_absorpt_correction_T_min 0.91029
_exptl_absorpt_correction_type multi-scan
_exptl_absorpt_process_details
;
CrysAlisPro 1.171.39.46 (Rigaku Oxford Diffraction, 2018)
Empirical absorption correction using spherical harmonics,
 implemented in SCALE3 ABSPACK scaling algorithm.
;
_exptl_crystal_colour green
_exptl_crystal_density_diffrn 1.519
_exptl_crystal_description prism
_exptl_crystal_F_000 1838
_exptl_crystal_size_max 0.26
_exptl_crystal_size_mid 0.19
_exptl_crystal_size_min 0.15
_refine_diff_density_max 0.846
_refine_diff_density_min -0.514
_refine_diff_density_rms 0.083
_refine_ls_extinction_method none
_refine_ls_goodness_of_fit_ref 0.872
_refine_ls_hydrogen_treatment constr
_refine_ls_matrix_type full
_refine_ls_number_parameters 513
_refine_ls_number_reflns 8758
_refine_ls_number_restraints 61
_refine_ls_restrained_S_all 0.872
_refine_ls_R_factor_all 0.2124
_refine_ls_R_factor_gt 0.0805
_refine_ls_shift/su_max 0.001
_refine_ls_shift/su_mean 0.000
_refine_ls_structure_factor_coef Fsqd
_refine_ls_weighting_details 'w=1/[\s^2^(Fo^2^)+(0.0887P)^2^] where P=(Fo^2^+2Fc^2^)/3'
_refine_ls_weighting_scheme calc
_refine_ls_wR_factor_gt 0.1732
_refine_ls_wR_factor_ref 0.2041
_reflns_Friedel_coverage 0.000
_reflns_number_gt 3080
_reflns_number_total 8758
_reflns_threshold_expression 'I > 2\s(I)'
_cod_data_source_file d1dt02285g2.cif
_cod_data_source_block shelx_CCDC1
_cod_original_sg_symbol_H-M 'P 21/c'
_cod_database_code 7708435
_shelx_shelxl_version_number 2018/3
_shelx_space_group_comment
;
The symmetry employed for this shelxl refinement is uniquely defined
by the following loop, which should always be used as a source of
symmetry information in preference to the above space-group names.
They are only intended as comments.
;

loop_
_space_group_symop_operation_xyz
'x, y, z'
'-x, y+1/2, -z+1/2'
'-x, -y, -z'
'x, -y-1/2, z-1/2'

loop_
_atom_site_label
_atom_site_type_symbol
_atom_site_fract_x
_atom_site_fract_y
_atom_site_fract_z
_atom_site_U_iso_or_equiv
_atom_site_adp_type
_atom_site_occupancy
_atom_site_site_symmetry_order
_atom_site_calc_flag
_atom_site_refinement_flags_posn
_atom_site_refinement_flags_adp
_atom_site_refinement_flags_occupancy
_atom_site_disorder_assembly
_atom_site_disorder_group
Ni Ni 1.25803(4) 0.49728(4) -0.51468(7) 0.0382(2) Uani 1 1 d . . . . .
S1 S 1.21718(11) 0.35588(8) -0.31645(17) 0.0639(5) Uani 1 1 d . . . . .
S2 S 1.22012(12) 0.45877(9) -0.12246(16) 0.0664(6) Uani 1 1 d . . . . .
O1 O 1.2973(2) 0.58758(18) -0.4482(3) 0.0405(10) Uani 1 1 d . . . . .
O2 O 1.2104(2) 0.6287(2) -0.1285(4) 0.0552(12) Uani 1 1 d . . . . .
H2 H 1.210965 0.592970 -0.162818 0.083 Uiso 1 1 calc R U . . .
N1 N 1.2396(2) 0.4857(2) -0.3402(4) 0.0385(12) Uani 1 1 d . . . . .
N2 N 1.2449(3) 0.5482(2) -0.2848(4) 0.0385(12) Uani 1 1 d . . . . .
N3 N 1.1452(3) 0.5367(3) -0.5627(4) 0.0462(13) Uani 1 1 d . . . . .
N4 N 1.2000(3) 0.4141(2) -0.5897(4) 0.0426(13) Uani 1 1 d . . . . .
N5 N 1.2960(3) 0.5195(2) -0.6785(4) 0.0392(12) Uani 1 1 d . . . . .
N6 N 1.3684(3) 0.4525(2) -0.4982(4) 0.0397(12) Uani 1 1 d . . . . .
C1 C 1.2519(3) 0.6735(3) -0.1816(5) 0.0439(16) Uani 1 1 d . . . . .
C2 C 1.2615(4) 0.7362(3) -0.1304(6) 0.0574(19) Uani 1 1 d . . . . .
H2A H 1.237758 0.745530 -0.063322 0.069 Uiso 1 1 calc R U . . .
C3 C 1.3060(4) 0.7853(3) -0.1782(7) 0.062(2) Uani 1 1 d . . . . .
H3A H 1.314278 0.826246 -0.141101 0.075 Uiso 1 1 calc R U . . .
C4 C 1.3375(4) 0.7724(3) -0.2809(7) 0.063(2) Uani 1 1 d . . . . .
H4A H 1.365975 0.805148 -0.314869 0.075 Uiso 1 1 calc R U . . .
C5 C 1.3269(3) 0.7107(3) -0.3335(5) 0.0436(16) Uani 1 1 d . . . . .
H5A H 1.348922 0.702367 -0.402397 0.052 Uiso 1 1 calc R U . . .
C6 C 1.2844(3) 0.6612(3) -0.2865(5) 0.0364(15) Uani 1 1 d . . . . .
C7 C 1.2754(3) 0.5953(3) -0.3463(5) 0.0338(14) Uani 1 1 d . . . . .
C8 C 1.2261(3) 0.4364(3) -0.2709(6) 0.0452(16) Uani 1 1 d . . . . .
C9 C 1.186(2) 0.383(3) -0.0520(14) 0.088(2) Uani 0.244(14) 1 d D U P A 1
H9A H 1.130981 0.387457 -0.043319 0.105 Uiso 0.244(14) 1 calc R U P A 1
H9B H 1.193115 0.345002 -0.101528 0.105 Uiso 0.244(14) 1 calc R U P A 1
C10 C 1.2328(17) 0.3714(17) 0.0700(14) 0.089(3) Uani 0.244(14) 1 d D U P A 1
H10A H 1.221455 0.406690 0.122009 0.134 Uiso 0.244(14) 1 calc R U P A 1
H10B H 1.288113 0.370841 0.062587 0.134 Uiso 0.244(14) 1 calc R U P A 1
H10C H 1.217501 0.329552 0.100805 0.134 Uiso 0.244(14) 1 calc R U P A 1
C9A C 1.1940(9) 0.3848(10) -0.0572(7) 0.087(2) Uani 0.756(14) 1 d D U P A 2
H9A1 H 1.144933 0.368061 -0.096366 0.105 Uiso 0.756(14) 1 calc R U P A 2
H9A2 H 1.234270 0.351327 -0.062742 0.105 Uiso 0.756(14) 1 calc R U P A 2
C10A C 1.1848(8) 0.3997(6) 0.0733(7) 0.090(2) Uani 0.756(14) 1 d D U P A 2
H10D H 1.233804 0.415707 0.111504 0.135 Uiso 0.756(14) 1 calc R U P A 2
H10E H 1.169937 0.359717 0.110849 0.135 Uiso 0.756(14) 1 calc R U P A 2
H10F H 1.145006 0.433038 0.077843 0.135 Uiso 0.756(14) 1 calc R U P A 2
C11 C 1.1206(4) 0.5987(4) -0.5517(6) 0.063(2) Uani 1 1 d . . . . .
H11A H 1.155864 0.630829 -0.520154 0.075 Uiso 1 1 calc R U . . .
C12 C 1.0417(5) 0.6172(4) -0.5868(7) 0.077(2) Uani 1 1 d . . . . .
H12A H 1.024898 0.660711 -0.577260 0.093 Uiso 1 1 calc R U . . .
C13 C 0.9918(5) 0.5708(5) -0.6341(7) 0.084(3) Uani 1 1 d . . . . .
H13A H 0.940257 0.582981 -0.658238 0.100 Uiso 1 1 calc R U . . .
C14 C 1.0144(4) 0.5055(4) -0.6483(6) 0.065(2) Uani 1 1 d . . . . .
C15 C 0.9647(4) 0.4519(6) -0.6971(7) 0.089(3) Uani 1 1 d . . . . .
H15A H 0.912174 0.460632 -0.721281 0.106 Uiso 1 1 calc R U . . .
C16 C 0.9923(5) 0.3902(5) -0.7084(7) 0.084(3) Uani 1 1 d . . . . .
H16A H 0.958829 0.357067 -0.740847 0.101 Uiso 1 1 calc R U . . .
C17 C 1.0704(4) 0.3749(4) -0.6725(6) 0.0573(19) Uani 1 1 d . . . . .
C18 C 1.1019(5) 0.3131(4) -0.6837(7) 0.078(2) Uani 1 1 d . . . . .
H18A H 1.069600 0.278478 -0.713127 0.093 Uiso 1 1 calc R U . . .
C19 C 1.1791(6) 0.3010(3) -0.6530(7) 0.084(3) Uani 1 1 d . . . . .
H19A H 1.199839 0.258787 -0.662671 0.101 Uiso 1 1 calc R U . . .
C20 C 1.2281(4) 0.3541(3) -0.6053(6) 0.0585(19) Uani 1 1 d . . . . .
H20A H 1.281276 0.346017 -0.584846 0.070 Uiso 1 1 calc R U . . .
C21 C 1.1228(4) 0.4245(3) -0.6245(5) 0.0515(18) Uani 1 1 d . . . . .
C22 C 1.0942(3) 0.4902(3) -0.6115(5) 0.0466(16) Uani 1 1 d . . . . .
C23 C 1.2606(3) 0.5525(3) -0.7686(6) 0.0439(16) Uani 1 1 d . . . . .
H23A H 1.212329 0.572113 -0.759983 0.053 Uiso 1 1 calc R U . . .
C24 C 1.2903(4) 0.5600(3) -0.8745(6) 0.0562(18) Uani 1 1 d . . . . .
H24A H 1.261690 0.582369 -0.935710 0.067 Uiso 1 1 calc R U . . .
C25 C 1.3627(4) 0.5338(4) -0.8879(6) 0.064(2) Uani 1 1 d . . . . .
H25A H 1.384623 0.539790 -0.957628 0.077 Uiso 1 1 calc R U . . .
C26 C 1.4036(3) 0.4981(3) -0.7965(5) 0.0479(15) Uani 1 1 d . . . . .
C27 C 1.4781(4) 0.4692(4) -0.8017(7) 0.071(2) Uani 1 1 d . . . . .
H27A H 1.502006 0.472898 -0.870158 0.085 Uiso 1 1 calc R U . . .
C28 C 1.5150(4) 0.4368(4) -0.7115(7) 0.066(2) Uani 1 1 d . . . . .
H28A H 1.564475 0.418895 -0.717869 0.080 Uiso 1 1 calc R U . . .
C29 C 1.4806(3) 0.4289(3) -0.6051(6) 0.0482(17) Uani 1 1 d . . . . .
C30 C 1.5162(3) 0.3968(3) -0.5025(7) 0.0564(19) Uani 1 1 d . . . . .
H30A H 1.566570 0.379284 -0.501597 0.068 Uiso 1 1 calc R U . . .
C31 C 1.4776(4) 0.3914(3) -0.4062(6) 0.0538(18) Uani 1 1 d . . . . .
H31A H 1.500531 0.368867 -0.340700 0.065 Uiso 1 1 calc R U . . .
C32 C 1.4044(3) 0.4195(3) -0.4058(5) 0.0497(17) Uani 1 1 d . . . . .
H32A H 1.378758 0.415507 -0.339005 0.060 Uiso 1 1 calc R U . . .
C33 C 1.4067(3) 0.4570(3) -0.5963(5) 0.0362(14) Uani 1 1 d . . . . .
C34 C 1.3672(3) 0.4925(3) -0.6938(5) 0.0409(15) Uani 1 1 d . . . . .
C1S C 0.9266(3) 0.3409(2) -0.0269(5) 0.089(3) Uani 1 1 d D . . . .
H1S H 0.893793 0.344113 0.037534 0.106 Uiso 1 1 calc R U . . .
Cl1S Cl 1.01188(14) 0.29718(12) 0.0216(2) 0.1218(9) Uani 1 1 d D . . . .
Cl2S Cl 0.87429(14) 0.29915(13) -0.1421(2) 0.1316(10) Uani 1 1 d D . . . .
Cl3S Cl 0.95019(17) 0.42074(13) -0.0690(3) 0.1450(11) Uani 1 1 d D . . . .
C2S C 1.3846(5) 0.3065(3) -0.0926(6) 0.213(6) Uani 0.75 1 d D U P . .
H2SA H 1.332914 0.315620 -0.134743 0.256 Uiso 0.75 1 calc R U P . .
Cl4S Cl 1.3714(3) 0.2764(3) 0.0455(4) 0.231(3) Uani 0.75 1 d D . P . .
Cl5S Cl 1.4311(3) 0.2472(2) -0.1690(4) 0.225(3) Uani 0.75 1 d D . P . .
Cl6S Cl 1.4379(4) 0.3793(2) -0.0824(4) 0.226(3) Uani 0.75 1 d D . P . .
O1W O 1.5353(4) 0.3031(3) 0.0425(7) 0.156(3) Uani 1 1 d D . . . .
H1W1 H 1.495386 0.308315 -0.014083 0.234 Uiso 1 1 d DR U . . .
H1W2 H 1.507606 0.302655 0.099607 0.234 Uiso 1 1 d DR U . . .

loop_
_atom_site_aniso_label
_atom_site_aniso_U_11
_atom_site_aniso_U_22
_atom_site_aniso_U_33
_atom_site_aniso_U_23
_atom_site_aniso_U_13
_atom_site_aniso_U_12
Ni 0.0425(4) 0.0391(4) 0.0336(4) 0.0002(4) 0.0071(3) 0.0054(4)
S1 0.0956(14) 0.0394(10) 0.0579(13) 0.0049(9) 0.0141(11) -0.0039(10)
S2 0.0979(14) 0.0623(12) 0.0412(11) 0.0069(10) 0.0179(10) -0.0116(10)
O1 0.048(2) 0.047(2) 0.028(2) 0.002(2) 0.0110(19) -0.0024(19)
O2 0.067(3) 0.057(3) 0.045(3) -0.007(2) 0.023(2) 0.001(2)
N1 0.043(3) 0.034(3) 0.041(3) -0.002(3) 0.015(2) 0.000(2)
N2 0.052(3) 0.036(3) 0.029(3) -0.001(3) 0.010(2) 0.000(2)
N3 0.043(3) 0.053(3) 0.043(3) 0.003(3) 0.012(3) 0.009(3)
N4 0.052(3) 0.039(3) 0.035(3) 0.005(3) -0.003(2) -0.001(2)
N5 0.048(3) 0.035(3) 0.034(3) 0.000(2) 0.004(2) 0.009(2)
N6 0.042(3) 0.043(3) 0.035(3) 0.001(3) 0.005(2) 0.006(2)
C1 0.047(4) 0.049(4) 0.034(4) 0.001(3) -0.003(3) 0.005(3)
C2 0.068(5) 0.055(4) 0.049(5) -0.008(4) 0.005(4) 0.006(4)
C3 0.075(5) 0.048(4) 0.060(6) -0.016(4) -0.005(4) -0.002(4)
C4 0.067(5) 0.042(4) 0.080(6) 0.001(4) 0.011(4) -0.008(3)
C5 0.043(4) 0.046(4) 0.043(4) -0.009(3) 0.013(3) 0.002(3)
C6 0.035(3) 0.032(3) 0.041(4) -0.003(3) 0.000(3) 0.001(3)
C7 0.032(3) 0.029(3) 0.039(4) 0.007(3) 0.000(3) 0.004(3)
C8 0.047(4) 0.047(4) 0.043(4) 0.008(3) 0.009(3) -0.003(3)
C9 0.134(5) 0.079(4) 0.054(4) 0.010(4) 0.028(4) -0.023(4)
C10 0.135(6) 0.081(5) 0.056(4) 0.010(5) 0.027(4) -0.023(5)
C9A 0.133(5) 0.078(4) 0.054(3) 0.010(4) 0.027(4) -0.023(4)
C10A 0.137(5) 0.081(4) 0.056(4) 0.011(4) 0.029(4) -0.025(4)
C11 0.070(5) 0.076(5) 0.043(5) 0.004(4) 0.011(4) 0.024(4)
C12 0.081(6) 0.088(6) 0.063(6) 0.004(5) 0.010(5) 0.044(5)
C13 0.057(5) 0.139(8) 0.055(6) 0.003(6) 0.012(4) 0.027(5)
C14 0.047(4) 0.100(6) 0.048(4) 0.008(5) 0.011(3) 0.011(5)
C15 0.033(4) 0.173(9) 0.059(6) 0.012(6) -0.001(4) -0.020(6)
C16 0.061(6) 0.128(8) 0.064(6) 0.000(6) 0.008(4) -0.031(5)
C17 0.063(5) 0.068(5) 0.042(5) -0.001(4) 0.008(4) -0.016(4)
C18 0.086(6) 0.084(6) 0.060(6) -0.001(5) -0.002(5) -0.036(5)
C19 0.156(8) 0.040(4) 0.054(6) -0.003(4) -0.001(5) -0.004(5)
C20 0.076(5) 0.049(4) 0.050(5) -0.005(4) 0.006(4) 0.002(4)
C21 0.061(5) 0.064(5) 0.030(4) 0.002(4) 0.010(3) -0.020(4)
C22 0.041(4) 0.069(5) 0.031(4) 0.006(4) 0.008(3) -0.005(4)
C23 0.050(4) 0.042(4) 0.040(4) -0.001(3) 0.006(3) 0.003(3)
C24 0.067(5) 0.064(5) 0.036(4) 0.011(4) -0.003(4) 0.000(4)
C25 0.065(5) 0.093(6) 0.036(4) -0.008(4) 0.015(4) -0.010(4)
C26 0.054(4) 0.055(4) 0.037(4) -0.006(4) 0.013(3) -0.001(4)
C27 0.056(5) 0.118(6) 0.043(5) -0.013(5) 0.026(4) 0.004(4)
C28 0.045(4) 0.098(6) 0.060(5) -0.005(5) 0.024(4) 0.014(4)
C29 0.031(3) 0.066(4) 0.050(5) -0.014(4) 0.013(3) 0.007(3)
C30 0.035(4) 0.067(5) 0.067(5) 0.000(4) 0.001(4) 0.013(3)
C31 0.045(4) 0.055(4) 0.062(5) 0.013(4) 0.003(4) 0.014(3)
C32 0.051(4) 0.062(4) 0.036(4) -0.001(4) 0.006(3) 0.007(3)
C33 0.043(4) 0.029(3) 0.037(4) -0.008(3) 0.006(3) 0.000(3)
C34 0.044(3) 0.043(4) 0.035(4) -0.003(3) 0.001(3) 0.004(3)
C1S 0.080(6) 0.102(6) 0.085(7) -0.023(5) 0.015(5) 0.007(5)
Cl1S 0.1055(18) 0.123(2) 0.131(2) 0.0054(18) -0.0130(16) 0.0130(15)
Cl2S 0.1105(19) 0.156(2) 0.122(2) -0.0244(19) -0.0154(17) -0.0037(17)
Cl3S 0.170(3) 0.111(2) 0.152(3) 0.019(2) 0.009(2) 0.0003(19)
C2S 0.214(7) 0.213(7) 0.213(7) 0.000(3) 0.024(3) 0.000(3)
Cl4S 0.204(5) 0.250(6) 0.231(7) 0.046(5) -0.011(5) 0.030(4)
Cl5S 0.277(6) 0.146(4) 0.255(7) 0.024(4) 0.049(5) 0.033(4)
Cl6S 0.348(8) 0.169(4) 0.144(5) -0.007(4) -0.060(5) -0.058(5)
O1W 0.109(5) 0.170(7) 0.181(8) -0.032(6) -0.018(5) 0.023(5)

loop_
_atom_type_symbol
_atom_type_description
_atom_type_scat_dispersion_real
_atom_type_scat_dispersion_imag
_atom_type_scat_source
C C 0.0033 0.0016 'International Tables Vol C Tables 4.2.6.8 and 6.1.1.4'
H H 0.0000 0.0000 'International Tables Vol C Tables 4.2.6.8 and 6.1.1.4'
N N 0.0061 0.0033 'International Tables Vol C Tables 4.2.6.8 and 6.1.1.4'
O O 0.0106 0.0060 'International Tables Vol C Tables 4.2.6.8 and 6.1.1.4'
S S 0.1246 0.1234 'International Tables Vol C Tables 4.2.6.8 and 6.1.1.4'
Ni Ni 0.3393 1.1124 'International Tables Vol C Tables 4.2.6.8 and 6.1.1.4'
Cl Cl 0.1484 0.1585 'International Tables Vol C Tables 4.2.6.8 and 6.1.1.4'

loop_
_geom_angle_atom_site_label_1
_geom_angle_atom_site_label_2
_geom_angle_atom_site_label_3
_geom_angle
_geom_angle_site_symmetry_1
_geom_angle_site_symmetry_3
_geom_angle_publ_flag
O1 Ni N1 79.37(16) . . ?
O1 Ni N4 170.15(16) . . ?
N1 Ni N4 101.33(18) . . ?
O1 Ni N6 95.11(16) . . ?
N1 Ni N6 95.39(18) . . ?
N4 Ni N6 94.60(18) . . ?
O1 Ni N3 91.21(17) . . ?
N1 Ni N3 93.78(18) . . ?
N4 Ni N3 78.94(19) . . ?
N6 Ni N3 169.68(19) . . ?
O1 Ni N5 91.55(16) . . ?
N1 Ni N5 168.90(17) . . ?
N4 Ni N5 88.72(18) . . ?
N6 Ni N5 78.94(19) . . ?
N3 Ni N5 92.76(18) . . ?
C9A S2 C8 104.1(5) . . ?
C8 S2 C9 105.6(11) . . ?
C7 O1 Ni 109.4(3) . . ?
C1 O2 H2 109.5 . . ?
C8 N1 N2 113.9(5) . . ?
C8 N1 Ni 136.8(4) . . ?
N2 N1 Ni 109.3(3) . . ?
C7 N2 N1 113.8(5) . . ?
C11 N3 C22 119.2(6) . . ?
C11 N3 Ni 128.3(5) . . ?
C22 N3 Ni 112.5(4) . . ?
C20 N4 C21 117.4(5) . . ?
C20 N4 Ni 128.6(4) . . ?
C21 N4 Ni 114.0(4) . . ?
C23 N5 C34 116.0(5) . . ?
C23 N5 Ni 130.4(4) . . ?
C34 N5 Ni 113.5(4) . . ?
C32 N6 C33 117.7(5) . . ?
C32 N6 Ni 128.2(4) . . ?
C33 N6 Ni 114.0(4) . . ?
O2 C1 C2 117.3(6) . . ?
O2 C1 C6 123.8(5) . . ?
C2 C1 C6 118.9(6) . . ?
C1 C2 C3 121.1(7) . . ?
C1 C2 H2A 119.5 . . ?
C3 C2 H2A 119.5 . . ?
C4 C3 C2 119.2(6) . . ?
C4 C3 H3A 120.4 . . ?
C2 C3 H3A 120.4 . . ?
C3 C4 C5 120.0(7) . . ?
C3 C4 H4A 120.0 . . ?
C5 C4 H4A 120.0 . . ?
C6 C5 C4 121.6(6) . . ?
C6 C5 H5A 119.2 . . ?
C4 C5 H5A 119.2 . . ?
C5 C6 C1 119.2(5) . . ?
C5 C6 C7 119.4(6) . . ?
C1 C6 C7 121.4(5) . . ?
O1 C7 N2 125.3(5) . . ?
O1 C7 C6 120.3(5) . . ?
N2 C7 C6 114.4(5) . . ?
N1 C8 S1 123.2(5) . . ?
N1 C8 S2 115.3(4) . . ?
S1 C8 S2 121.5(4) . . ?
C10 C9 S2 112(3) . . ?
C10 C9 H9A 109.3 . . ?
S2 C9 H9A 109.3 . . ?
C10 C9 H9B 109.3 . . ?
S2 C9 H9B 109.3 . . ?
H9A C9 H9B 107.9 . . ?
C9 C10 H10A 109.5 . . ?
C9 C10 H10B 109.5 . . ?
H10A C10 H10B 109.5 . . ?
C9 C10 H10C 109.5 . . ?
H10A C10 H10C 109.5 . . ?
H10B C10 H10C 109.5 . . ?
C10A C9A S2 108.0(11) . . ?
C10A C9A H9A1 110.1 . . ?
S2 C9A H9A1 110.1 . . ?
C10A C9A H9A2 110.1 . . ?
S2 C9A H9A2 110.1 . . ?
H9A1 C9A H9A2 108.4 . . ?
C9A C10A H10D 109.5 . . ?
C9A C10A H10E 109.5 . . ?
H10D C10A H10E 109.5 . . ?
C9A C10A H10F 109.5 . . ?
H10D C10A H10F 109.5 . . ?
H10E C10A H10F 109.5 . . ?
N3 C11 C12 121.4(7) . . ?
N3 C11 H11A 119.3 . . ?
C12 C11 H11A 119.3 . . ?
C13 C12 C11 118.8(7) . . ?
C13 C12 H12A 120.6 . . ?
C11 C12 H12A 120.6 . . ?
C12 C13 C14 122.3(7) . . ?
C12 C13 H13A 118.9 . . ?
C14 C13 H13A 118.9 . . ?
C13 C14 C22 116.3(7) . . ?
C13 C14 C15 126.3(7) . . ?
C22 C14 C15 117.4(7) . . ?
C16 C15 C14 121.9(7) . . ?
C16 C15 H15A 119.1 . . ?
C14 C15 H15A 119.1 . . ?
C15 C16 C17 120.9(8) . . ?
C15 C16 H16A 119.5 . . ?
C17 C16 H16A 119.5 . . ?
C18 C17 C16 123.4(8) . . ?
C18 C17 C21 115.8(7) . . ?
C16 C17 C21 120.8(7) . . ?
C19 C18 C17 121.7(7) . . ?
C19 C18 H18A 119.2 . . ?
C17 C18 H18A 119.2 . . ?
C18 C19 C20 118.9(7) . . ?
C18 C19 H19A 120.5 . . ?
C20 C19 H19A 120.5 . . ?
N4 C20 C19 121.7(7) . . ?
N4 C20 H20A 119.1 . . ?
C19 C20 H20A 119.1 . . ?
N4 C21 C17 124.5(6) . . ?
N4 C21 C22 116.6(5) . . ?
C17 C21 C22 118.9(6) . . ?
N3 C22 C21 117.9(5) . . ?
N3 C22 C14 122.0(6) . . ?
C21 C22 C14 120.1(6) . . ?
N5 C23 C24 124.5(6) . . ?
N5 C23 H23A 117.8 . . ?
C24 C23 H23A 117.8 . . ?
C25 C24 C23 118.8(6) . . ?
C25 C24 H24A 120.6 . . ?
C23 C24 H24A 120.6 . . ?
C24 C25 C26 119.8(6) . . ?
C24 C25 H25A 120.1 . . ?
C26 C25 H25A 120.1 . . ?
C25 C26 C34 116.4(6) . . ?
C25 C26 C27 124.2(6) . . ?
C34 C26 C27 119.4(6) . . ?
C28 C27 C26 121.8(6) . . ?
C28 C27 H27A 119.1 . . ?
C26 C27 H27A 119.1 . . ?
C27 C28 C29 121.4(6) . . ?
C27 C28 H28A 119.3 . . ?
C29 C28 H28A 119.3 . . ?
C33 C29 C30 115.6(6) . . ?
C33 C29 C28 118.6(6) . . ?
C30 C29 C28 125.7(6) . . ?
C31 C30 C29 120.8(6) . . ?
C31 C30 H30A 119.6 . . ?
C29 C30 H30A 119.6 . . ?
C30 C31 C32 119.7(6) . . ?
C30 C31 H31A 120.2 . . ?
C32 C31 H31A 120.2 . . ?
N6 C32 C31 122.7(6) . . ?
N6 C32 H32A 118.7 . . ?
C31 C32 H32A 118.7 . . ?
N6 C33 C29 123.4(5) . . ?
N6 C33 C34 116.7(5) . . ?
C29 C33 C34 119.9(6) . . ?
N5 C34 C26 124.3(5) . . ?
N5 C34 C33 116.7(5) . . ?
C26 C34 C33 119.0(5) . . ?
Cl3S C1S Cl2S 110.4(3) . . ?
Cl3S C1S Cl1S 110.0(3) . . ?
Cl2S C1S Cl1S 110.4(3) . . ?
Cl3S C1S H1S 108.7 . . ?
Cl2S C1S H1S 108.7 . . ?
Cl1S C1S H1S 108.7 . . ?
Cl6S C2S Cl5S 110.5(4) . . ?
Cl6S C2S Cl4S 110.7(4) . . ?
Cl5S C2S Cl4S 109.9(4) . . ?
Cl6S C2S H2SA 108.6 . . ?
Cl5S C2S H2SA 108.6 . . ?
Cl4S C2S H2SA 108.6 . . ?
H1W1 O1W H1W2 96.8 . . ?

loop_
_geom_bond_atom_site_label_1
_geom_bond_atom_site_label_2
_geom_bond_distance
_geom_bond_site_symmetry_2
_geom_bond_publ_flag
Ni O1 2.052(4) . ?
Ni N1 2.080(5) . ?
Ni N4 2.083(5) . ?
Ni N6 2.084(4) . ?
Ni N3 2.106(5) . ?
Ni N5 2.109(5) . ?
S1 C8 1.701(6) . ?
S2 C9A 1.744(18) . ?
S2 C8 1.782(6) . ?
S2 C9 1.84(5) . ?
O1 C7 1.280(6) . ?
O2 C1 1.335(7) . ?
O2 H2 0.8200 . ?
N1 C8 1.308(7) . ?
N1 N2 1.406(6) . ?
N2 C7 1.321(7) . ?
N3 C11 1.325(7) . ?
N3 C22 1.358(7) . ?
N4 C20 1.317(7) . ?
N4 C21 1.356(7) . ?
N5 C23 1.324(7) . ?
N5 C34 1.362(7) . ?
N6 C32 1.346(7) . ?
N6 C33 1.370(7) . ?
C1 C2 1.392(8) . ?
C1 C6 1.406(8) . ?
C2 C3 1.394(9) . ?
C2 H2A 0.9300 . ?
C3 C4 1.377(9) . ?
C3 H3A 0.9300 . ?
C4 C5 1.382(8) . ?
C4 H4A 0.9300 . ?
C5 C6 1.375(8) . ?
C5 H5A 0.9300 . ?
C6 C7 1.493(7) . ?
C9 C10 1.557(12) . ?
C9 H9A 0.9700 . ?
C9 H9B 0.9700 . ?
C10 H10A 0.9600 . ?
C10 H10B 0.9600 . ?
C10 H10C 0.9600 . ?
C9A C10A 1.557(12) . ?
C9A H9A1 0.9700 . ?
C9A H9A2 0.9700 . ?
C10A H10D 0.9600 . ?
C10A H10E 0.9600 . ?
C10A H10F 0.9600 . ?
C11 C12 1.418(9) . ?
C11 H11A 0.9300 . ?
C12 C13 1.339(10) . ?
C12 H12A 0.9300 . ?
C13 C14 1.380(10) . ?
C13 H13A 0.9300 . ?
C14 C22 1.421(8) . ?
C14 C15 1.447(10) . ?
C15 C16 1.337(10) . ?
C15 H15A 0.9300 . ?
C16 C17 1.391(10) . ?
C16 H16A 0.9300 . ?
C17 C18 1.365(9) . ?
C17 C21 1.412(8) . ?
C18 C19 1.352(10) . ?
C18 H18A 0.9300 . ?
C19 C20 1.429(9) . ?
C19 H19A 0.9300 . ?
C20 H20A 0.9300 . ?
C21 C22 1.421(8) . ?
C23 C24 1.379(8) . ?
C23 H23A 0.9300 . ?
C24 C25 1.372(8) . ?
C24 H24A 0.9300 . ?
C25 C26 1.398(8) . ?
C25 H25A 0.9300 . ?
C26 C34 1.400(8) . ?
C26 C27 1.408(8) . ?
C27 C28 1.327(9) . ?
C27 H27A 0.9300 . ?
C28 C29 1.425(9) . ?
C28 H28A 0.9300 . ?
C29 C33 1.399(7) . ?
C29 C30 1.424(8) . ?
C30 C31 1.355(9) . ?
C30 H30A 0.9300 . ?
C31 C32 1.375(8) . ?
C31 H31A 0.9300 . ?
C32 H32A 0.9300 . ?
C33 C34 1.437(7) . ?
C1S Cl3S 1.735(4) . ?
C1S Cl2S 1.735(4) . ?
C1S Cl1S 1.743(4) . ?
C1S H1S 0.9800 . ?
C2S Cl6S 1.721(5) . ?
C2S Cl5S 1.725(5) . ?
C2S Cl4S 1.739(5) . ?
C2S H2SA 0.9800 . ?
O1W H1W1 0.8988 . ?
O1W H1W2 0.8514 . ?

loop_
_geom_hbond_atom_site_label_D
_geom_hbond_atom_site_label_H
_geom_hbond_atom_site_label_A
_geom_hbond_distance_DH
_geom_hbond_distance_HA
_geom_hbond_distance_DA
_geom_hbond_angle_DHA
_geom_hbond_site_symmetry_A
_geom_hbond_publ_flag
O2 H2 S2 0.82 2.73 3.415(5) 141.5 . yes
O2 H2 N2 0.82 1.81 2.536(6) 145.9 . yes
C9 H9A Cl1S 0.97 2.89 3.63(4) 134.4 . yes
C9 H9B S1 0.97 2.56 3.19(2) 122.8 . yes
C10 H10B Cl4S 0.96 2.39 3.08(3) 128.3 . yes
C9A H9A2 Cl4S 0.97 2.95 3.820(18) 149.9 . yes
C11 H11A O1 0.93 2.62 3.139(8) 115.6 . yes
C12 H12A Cl1S 0.93 2.90 3.822(8) 172.5 2_754 yes
C19 H19A S1 0.93 2.94 3.762(8) 148.3 4_565 yes
C24 H24A O2 0.93 2.48 3.387(8) 165.3 1_554 yes
C1S H1S O2 0.98 2.23 3.160(7) 157.5 3_765 yes
C2S H2SA S1 0.98 2.84 3.777(9) 160.0 . yes
O1W H1W2 Cl4S 0.85 2.41 2.863(8) 114.0 . yes
O1W H1W1 Cl5S 0.90 2.34 3.073(8) 138.7 . yes
O1W H1W1 Cl6S 0.90 1.86 2.584(8) 136.3 . yes
O1W H1W2 Cl4S 0.85 2.41 2.863(8) 114.0 . yes

loop_
_geom_torsion_atom_site_label_1
_geom_torsion_atom_site_label_2
_geom_torsion_atom_site_label_3
_geom_torsion_atom_site_label_4
_geom_torsion
_geom_torsion_site_symmetry_1
_geom_torsion_site_symmetry_2
_geom_torsion_site_symmetry_3
_geom_torsion_site_symmetry_4
_geom_torsion_publ_flag
C8 N1 N2 C7 165.7(5) . . . . ?
Ni N1 N2 C7 -13.2(5) . . . . ?
O2 C1 C2 C3 178.0(6) . . . . ?
C6 C1 C2 C3 -3.5(9) . . . . ?
C1 C2 C3 C4 3.4(10) . . . . ?
C2 C3 C4 C5 -1.9(10) . . . . ?
C3 C4 C5 C6 0.7(9) . . . . ?
C4 C5 C6 C1 -0.8(8) . . . . ?
C4 C5 C6 C7 -179.4(5) . . . . ?
O2 C1 C6 C5 -179.5(5) . . . . ?
C2 C1 C6 C5 2.1(8) . . . . ?
O2 C1 C6 C7 -0.9(8) . . . . ?
C2 C1 C6 C7 -179.3(5) . . . . ?
Ni O1 C7 N2 11.2(6) . . . . ?
Ni O1 C7 C6 -169.7(4) . . . . ?
N1 N2 C7 O1 1.6(7) . . . . ?
N1 N2 C7 C6 -177.6(4) . . . . ?
C5 C6 C7 O1 -9.7(7) . . . . ?
C1 C6 C7 O1 171.7(5) . . . . ?
C5 C6 C7 N2 169.5(5) . . . . ?
C1 C6 C7 N2 -9.1(7) . . . . ?
N2 N1 C8 S1 180.0(4) . . . . ?
Ni N1 C8 S1 -1.4(8) . . . . ?
N2 N1 C8 S2 -1.6(6) . . . . ?
Ni N1 C8 S2 177.0(3) . . . . ?
C9A S2 C8 N1 175.2(7) . . . . ?
C9 S2 C8 N1 171.7(12) . . . . ?
C9A S2 C8 S1 -6.3(7) . . . . ?
C9 S2 C8 S1 -9.8(12) . . . . ?
C8 S2 C9 C10 137(2) . . . . ?
C8 S2 C9A C10A -178.4(9) . . . . ?
C22 N3 C11 C12 1.6(9) . . . . ?
Ni N3 C11 C12 -178.9(5) . . . . ?
N3 C11 C12 C13 -1.2(11) . . . . ?
C11 C12 C13 C14 0.9(12) . . . . ?
C12 C13 C14 C22 -1.0(11) . . . . ?
C12 C13 C14 C15 179.3(8) . . . . ?
C13 C14 C15 C16 179.2(8) . . . . ?
C22 C14 C15 C16 -0.5(11) . . . . ?
C14 C15 C16 C17 0.6(13) . . . . ?
C15 C16 C17 C18 -178.9(8) . . . . ?
C15 C16 C17 C21 -0.9(12) . . . . ?
C16 C17 C18 C19 176.7(7) . . . . ?
C21 C17 C18 C19 -1.5(11) . . . . ?
C17 C18 C19 C20 1.4(12) . . . . ?
C21 N4 C20 C19 -2.3(9) . . . . ?
Ni N4 C20 C19 176.5(5) . . . . ?
C18 C19 C20 N4 0.6(11) . . . . ?
C20 N4 C21 C17 2.2(9) . . . . ?
Ni N4 C21 C17 -176.8(5) . . . . ?
C20 N4 C21 C22 -177.5(6) . . . . ?
Ni N4 C21 C22 3.5(7) . . . . ?
C18 C17 C21 N4 -0.4(10) . . . . ?
C16 C17 C21 N4 -178.5(6) . . . . ?
C18 C17 C21 C22 179.3(6) . . . . ?
C16 C17 C21 C22 1.2(10) . . . . ?
C11 N3 C22 C21 178.6(6) . . . . ?
Ni N3 C22 C21 -0.9(7) . . . . ?
C11 N3 C22 C14 -1.8(9) . . . . ?
Ni N3 C22 C14 178.7(5) . . . . ?
N4 C21 C22 N3 -1.7(8) . . . . ?
C17 C21 C22 N3 178.5(5) . . . . ?
N4 C21 C22 C14 178.6(5) . . . . ?
C17 C21 C22 C14 -1.1(9) . . . . ?
C13 C14 C22 N3 1.4(9) . . . . ?
C15 C14 C22 N3 -178.9(6) . . . . ?
C13 C14 C22 C21 -179.0(6) . . . . ?
C15 C14 C22 C21 0.7(9) . . . . ?
C34 N5 C23 C24 1.1(8) . . . . ?
Ni N5 C23 C24 -175.7(4) . . . . ?
N5 C23 C24 C25 -2.5(10) . . . . ?
C23 C24 C25 C26 2.5(10) . . . . ?
C24 C25 C26 C34 -1.2(9) . . . . ?
C24 C25 C26 C27 179.9(6) . . . . ?
C25 C26 C27 C28 178.7(7) . . . . ?
C34 C26 C27 C28 -0.2(11) . . . . ?
C26 C27 C28 C29 0.8(12) . . . . ?
C27 C28 C29 C33 -0.9(11) . . . . ?
C27 C28 C29 C30 -178.1(7) . . . . ?
C33 C29 C30 C31 3.4(9) . . . . ?
C28 C29 C30 C31 -179.2(7) . . . . ?
C29 C30 C31 C32 -2.5(10) . . . . ?
C33 N6 C32 C31 0.9(8) . . . . ?
Ni N6 C32 C31 179.3(4) . . . . ?
C30 C31 C32 N6 0.2(9) . . . . ?
C32 N6 C33 C29 0.2(8) . . . . ?
Ni N6 C33 C29 -178.4(4) . . . . ?
C32 N6 C33 C34 -179.9(5) . . . . ?
Ni N6 C33 C34 1.4(6) . . . . ?
C30 C29 C33 N6 -2.3(8) . . . . ?
C28 C29 C33 N6 -179.9(6) . . . . ?
C30 C29 C33 C34 177.9(5) . . . . ?
C28 C29 C33 C34 0.3(9) . . . . ?
C23 N5 C34 C26 0.3(8) . . . . ?
Ni N5 C34 C26 177.6(5) . . . . ?
C23 N5 C34 C33 179.4(5) . . . . ?
Ni N5 C34 C33 -3.3(6) . . . . ?
C25 C26 C34 N5 -0.2(9) . . . . ?
C27 C26 C34 N5 178.8(6) . . . . ?
C25 C26 C34 C33 -179.3(5) . . . . ?
C27 C26 C34 C33 -0.3(9) . . . . ?
N6 C33 C34 N5 1.3(7) . . . . ?
C29 C33 C34 N5 -178.9(5) . . . . ?
N6 C33 C34 C26 -179.6(5) . . . . ?
C29 C33 C34 C26 0.3(8) . . . . ?
